data_9000341
loop_
_publ_author_name
'Cameron, M.'
'Sueno, S.'
'Prewitt, C. T.'
'Papike, J. J.'

_publ_section_title
;High-temperature crystal chemistry of acmite, diopside, hedenbergite,
 jadeite, spodumene, and ureyite T = 1000 C pyroxene
;
_journal_name_full 'American Mineralogist'
_journal_page_first 594
_journal_page_last 618
_journal_volume 58
_journal_year 1973
_chemical_formula_sum 'Ca Fe O6 Si2'
_chemical_name_mineral Hedenbergite
_space_group_crystal_system monoclinic
_space_group_IT_number 15
_space_group_name_Hall '-C 2yc'
_space_group_name_H-M_alt 'C 1 2/c 1'
_symmetry_space_group_name_H-M 'C 1 2/c 1'
_cell_angle_alpha 90
_cell_angle_beta 105.28
_cell_angle_gamma 90
_cell_formula_units_Z 4
_cell_length_a 9.916
_cell_length_b 9.179
_cell_length_c 5.276
_cell_volume 463.240
_database_code_amcsd 0000350
_diffrn_ambient_temperature 1273.15
_exptl_crystal_density_diffrn 3.557
_cod_original_formula_sum 'Si2 Fe Ca O6'
_cod_database_code 9000341

loop_
_space_group_symop_id
_space_group_symop_operation_xyz
1 x,y,z
2 1/2+x,1/2+y,z
3 x,-y,1/2+z
4 1/2+x,1/2-y,1/2+z
5 -x,y,1/2-z
6 1/2-x,1/2+y,1/2-z
7 -x,-y,-z
8 1/2-x,1/2-y,-z

loop_
_atom_site_aniso_label
_atom_site_aniso_U_11
_atom_site_aniso_U_22
_atom_site_aniso_U_33
_atom_site_aniso_U_12
_atom_site_aniso_U_13
_atom_site_aniso_U_23
Si 0.01738 0.02015 0.01571 -0.00044 0.00432 -0.00154
Fe1 0.02600 0.02561 0.02165 0.00000 0.00397 0.00000
Ca2 0.04631 0.02821 0.02737 0.00000 -0.00316 0.00000
O1 0.01812 0.03534 0.02236 -0.00044 0.00348 0.00038
O2 0.04061 0.02792 0.03426 -0.01099 0.00626 -0.00308
O3 0.02503 0.03684 0.02274 -0.00160 0.00644 -0.01074

loop_
_atom_site_label
_atom_site_fract_x
_atom_site_fract_y
_atom_site_fract_z
Si 0.28710 0.09150 0.23270
Fe1 0.00000 0.90490 0.25000
Ca2 0.00000 0.29840 0.25000
O1 0.11960 0.08900 0.15020
O2 0.36170 0.24280 0.31730
O3 0.34840 0.01600 0.99760

loop_
_cod_related_entry_id
_cod_related_entry_database
_cod_related_entry_code
1 AMCSD 0000350
